data_1555142
loop_
_publ_author_name
'Sun, Jing'
'Sun, Quan-Shun'
'Yan, Chao-Guo'

_publ_section_title
;
 Efficient synthesis of novel cyclic fused-phenothiazines via domino
 cyclization of 2-(benzo[b][1,4]thiazin-3-ylidene)acetate, aromatic
 aldehydes and cyclic 1,3-diketones
;
_journal_issue 20
_journal_name_full 'Organic Chemistry Frontiers'
_journal_page_first 3555
_journal_paper_doi 10.1039/C9QO00951E
_journal_volume 6
_journal_year 2019
_chemical_formula_moiety 'C24 H21 N O3 S2'
_chemical_formula_sum 'C24 H21 N O3 S2'
_chemical_formula_weight 435.54
_space_group_crystal_system monoclinic
_space_group_IT_number 14
_space_group_name_Hall '-P 2yn'
_space_group_name_H-M_alt 'P 1 21/n 1'
_atom_sites_solution_hydrogens geom
_audit_creation_method SHELXL-2014/7
_audit_update_record
;
2018-12-07 deposited with the CCDC.	2019-08-30 downloaded from the CCDC.
;
_cell_angle_alpha 90
_cell_angle_beta 111.152(3)
_cell_angle_gamma 90
_cell_formula_units_Z 4
_cell_length_a 9.2819(8)
_cell_length_b 23.5334(17)
_cell_length_c 10.2751(7)
_cell_measurement_reflns_used 4306
_cell_measurement_temperature 296(2)
_cell_measurement_theta_max 24.57
_cell_measurement_theta_min 2.51
_cell_volume 2093.2(3)
_computing_cell_refinement 'Bruker SAINT'
_computing_data_collection 'Bruker APEX2'
_computing_data_reduction 'Bruker SAINT'
_computing_molecular_graphics 'Bruker SHELXTL'
_computing_publication_material 'Bruker SHELXTL'
_computing_structure_refinement 'SHELXL-2014/7 (Sheldrick, 2014)'
_computing_structure_solution 'SHELXS-97 (Sheldrick 2008)'
_diffrn_ambient_temperature 296(2)
_diffrn_measured_fraction_theta_full 0.998
_diffrn_measured_fraction_theta_max 0.998
_diffrn_measurement_device_type 'CCD area detector'
_diffrn_measurement_method 'phi and omega scans'
_diffrn_radiation_source 'fine-focus sealed tube'
_diffrn_radiation_type MoK\a
_diffrn_radiation_wavelength 0.71073
_diffrn_reflns_av_R_equivalents 0.0804
_diffrn_reflns_av_unetI/netI 0.0870
_diffrn_reflns_Laue_measured_fraction_full 0.998
_diffrn_reflns_Laue_measured_fraction_max 0.998
_diffrn_reflns_limit_h_max 10
_diffrn_reflns_limit_h_min -11
_diffrn_reflns_limit_k_max 24
_diffrn_reflns_limit_k_min -29
_diffrn_reflns_limit_l_max 12
_diffrn_reflns_limit_l_min -12
_diffrn_reflns_number 19598
_diffrn_reflns_point_group_measured_fraction_full 0.998
_diffrn_reflns_point_group_measured_fraction_max 0.998
_diffrn_reflns_theta_full 25.242
_diffrn_reflns_theta_max 26.000
_diffrn_reflns_theta_min 2.295
_exptl_absorpt_coefficient_mu 0.281
_exptl_absorpt_correction_T_max 0.940
_exptl_absorpt_correction_T_min 0.930
_exptl_absorpt_correction_type multi-scan
_exptl_absorpt_process_details sadabs
_exptl_crystal_colour yellow
_exptl_crystal_density_diffrn 1.382
_exptl_crystal_description block
_exptl_crystal_F_000 912
_exptl_crystal_size_max 0.260
_exptl_crystal_size_mid 0.240
_exptl_crystal_size_min 0.220
_refine_diff_density_max 0.484
_refine_diff_density_min -0.500
_refine_diff_density_rms 0.061
_refine_ls_extinction_method none
_refine_ls_goodness_of_fit_ref 1.017
_refine_ls_hydrogen_treatment constr
_refine_ls_matrix_type full
_refine_ls_number_parameters 274
_refine_ls_number_reflns 4110
_refine_ls_number_restraints 30
_refine_ls_restrained_S_all 1.035
_refine_ls_R_factor_all 0.1492
_refine_ls_R_factor_gt 0.0716
_refine_ls_shift/su_max 0.000
_refine_ls_shift/su_mean 0.000
_refine_ls_structure_factor_coef Fsqd
_refine_ls_weighting_details 'w=1/[\s^2^(Fo^2^)+(0.0919P)^2^+1.7446P] where P=(Fo^2^+2Fc^2^)/3'
_refine_ls_weighting_scheme calc
_refine_ls_wR_factor_gt 0.1659
_refine_ls_wR_factor_ref 0.1995
_reflns_Friedel_coverage 0.000
_reflns_number_gt 2321
_reflns_number_total 4110
_reflns_threshold_expression 'I > 2\s(I)'
_cod_data_source_file c9qo00951e2.cif
_cod_data_source_block 2k
_cod_original_sg_symbol_H-M 'P 21/n'
_cod_database_code 1555142
_shelx_shelxl_version_number 2014/7
_shelx_space_group_comment
; 
The symmetry employed for this shelxl refinement is uniquely defined 
by the following loop, which should always be used as a source of 
symmetry information in preference to the above space-group names. 
They are only intended as comments. 
;
_shelx_estimated_absorpt_t_min 0.931
_shelx_estimated_absorpt_t_max 0.941

loop_
_space_group_symop_operation_xyz
'x, y, z'
'-x+1/2, y+1/2, -z+1/2'
'-x, -y, -z'
'x-1/2, -y-1/2, z-1/2'

loop_
_atom_site_label
_atom_site_type_symbol
_atom_site_fract_x
_atom_site_fract_y
_atom_site_fract_z
_atom_site_U_iso_or_equiv
_atom_site_adp_type
_atom_site_occupancy
_atom_site_site_symmetry_order
_atom_site_calc_flag
_atom_site_refinement_flags_posn
_atom_site_refinement_flags_adp
C1 C 0.7747(5) 1.08183(16) 0.6189(4) 0.0445(10) Uani 1 1 d . .
C2 C 0.8232(5) 1.12097(17) 0.7257(5) 0.0512(11) Uani 1 1 d . .
H2 H 0.8905 1.1097 0.8133 0.061 Uiso 1 1 calc R U
C3 C 0.7734(6) 1.17642(18) 0.7044(5) 0.0575(12) Uani 1 1 d . .
H3 H 0.8087 1.2028 0.7764 0.069 Uiso 1 1 calc R U
C4 C 0.6703(5) 1.19248(17) 0.5750(5) 0.0548(12) Uani 1 1 d . .
H4 H 0.6359 1.2299 0.5596 0.066 Uiso 1 1 calc R U
C5 C 0.6182(5) 1.15328(16) 0.4684(5) 0.0501(11) Uani 1 1 d . .
H5 H 0.5476 1.1642 0.3820 0.060 Uiso 1 1 calc R U
C6 C 0.6705(5) 1.09766(16) 0.4895(4) 0.0427(10) Uani 1 1 d . .
C7 C 0.7322(4) 0.97453(16) 0.5070(4) 0.0416(10) Uani 1 1 d . .
C8 C 0.6308(4) 1.00132(15) 0.3854(4) 0.0395(10) Uani 1 1 d . .
C9 C 0.5465(4) 0.96777(14) 0.2692(4) 0.0342(9) Uani 1 1 d . .
C10 C 0.4329(4) 0.99693(15) 0.1472(4) 0.0369(9) Uani 1 1 d . .
C11 C 0.1933(5) 0.99310(18) -0.0366(4) 0.0570(12) Uani 1 1 d . .
H11A H 0.1610 1.0278 -0.0064 0.085 Uiso 1 1 calc R U
H11B H 0.1061 0.9682 -0.0740 0.085 Uiso 1 1 calc R U
H11C H 0.2352 1.0013 -0.1074 0.085 Uiso 1 1 calc R U
C12 C 1.0074(8) 0.8509(2) 0.8677(5) 0.0839(17) Uani 1 1 d . U
H12 H 1.0411 0.8359 0.9575 0.101 Uiso 1 1 calc R U
C13 C 1.0984(7) 0.8593(2) 0.7964(6) 0.0827(16) Uani 1 1 d . U
H13 H 1.2036 0.8514 0.8338 0.099 Uiso 1 1 calc R U
C14 C 1.0257(4) 0.88131(14) 0.6573(4) 0.0333(8) Uani 1 1 d . U
H14 H 1.0722 0.8882 0.5924 0.040 Uiso 1 1 calc R U
C15 C 0.8657(5) 0.89061(16) 0.6391(4) 0.0443(10) Uani 1 1 d . U
C16 C 0.7463(4) 0.91555(16) 0.5122(4) 0.0386(9) Uani 1 1 d . .
C17 C 0.6663(4) 0.88239(15) 0.3937(4) 0.0370(9) Uani 1 1 d . .
C18 C 0.5714(4) 0.90862(14) 0.2699(4) 0.0337(9) Uani 1 1 d . .
C19 C 0.5068(5) 0.87376(14) 0.1383(4) 0.0387(9) Uani 1 1 d . .
H19A H 0.4912 0.8982 0.0584 0.046 Uiso 1 1 calc R U
H19B H 0.4069 0.8587 0.1311 0.046 Uiso 1 1 calc R U
C20 C 0.6127(5) 0.82430(15) 0.1338(4) 0.0408(9) Uani 1 1 d . .
C21 C 0.7676(5) 0.84603(18) 0.1351(5) 0.0534(11) Uani 1 1 d . .
H21A H 0.8309 0.8144 0.1302 0.080 Uiso 1 1 calc R U
H21B H 0.8184 0.8669 0.2196 0.080 Uiso 1 1 calc R U
H21C H 0.7513 0.8705 0.0563 0.080 Uiso 1 1 calc R U
C22 C 0.5328(5) 0.78987(18) 0.0014(4) 0.0573(12) Uani 1 1 d . .
H22A H 0.5950 0.7574 0.0002 0.086 Uiso 1 1 calc R U
H22B H 0.5196 0.8131 -0.0788 0.086 Uiso 1 1 calc R U
H22C H 0.4337 0.7774 -0.0004 0.086 Uiso 1 1 calc R U
C23 C 0.6347(5) 0.78778(16) 0.2615(4) 0.0485(11) Uani 1 1 d . .
H23A H 0.5392 0.7675 0.2470 0.058 Uiso 1 1 calc R U
H23B H 0.7137 0.7597 0.2689 0.058 Uiso 1 1 calc R U
C24 C 0.6793(4) 0.81912(15) 0.3974(4) 0.0423(10) Uani 1 1 d . .
N1 N 0.6187(4) 1.05970(13) 0.3791(3) 0.0582(10) Uani 1 1 d . .
H1 H 0.5741 1.0742 0.2976 0.070 Uiso 1 1 calc R U
O1 O 0.4469(3) 1.04506(11) 0.1124(3) 0.0550(8) Uani 1 1 d . .
O2 O 0.3092(3) 0.96616(10) 0.0799(3) 0.0453(7) Uani 1 1 d . .
O3 O 0.7196(4) 0.79296(12) 0.5072(3) 0.0613(9) Uani 1 1 d . .
S1 S 0.85698(17) 1.01370(5) 0.64955(13) 0.0766(5) Uani 1 1 d . .
S2 S 0.8262(2) 0.87008(6) 0.78013(14) 0.0856(5) Uani 1 1 d . U

loop_
_atom_site_aniso_label
_atom_site_aniso_U_11
_atom_site_aniso_U_22
_atom_site_aniso_U_33
_atom_site_aniso_U_23
_atom_site_aniso_U_13
_atom_site_aniso_U_12
C1 0.040(2) 0.044(2) 0.048(2) -0.003(2) 0.013(2) -0.0014(19)
C2 0.049(3) 0.051(3) 0.053(3) -0.008(2) 0.017(2) -0.010(2)
C3 0.062(3) 0.049(3) 0.064(3) -0.014(2) 0.026(3) -0.017(2)
C4 0.057(3) 0.036(2) 0.078(3) -0.005(2) 0.032(3) -0.005(2)
C5 0.047(3) 0.042(2) 0.061(3) 0.003(2) 0.020(2) 0.0002(19)
C6 0.041(2) 0.038(2) 0.049(2) -0.0030(19) 0.016(2) -0.0045(18)
C7 0.039(2) 0.043(2) 0.040(2) -0.0005(18) 0.0111(19) 0.0045(18)
C8 0.044(2) 0.036(2) 0.037(2) 0.0042(17) 0.013(2) 0.0070(17)
C9 0.032(2) 0.0351(19) 0.035(2) 0.0057(17) 0.0116(18) 0.0042(16)
C10 0.041(2) 0.036(2) 0.036(2) 0.0032(17) 0.0169(19) 0.0053(18)
C11 0.044(3) 0.054(2) 0.056(3) 0.007(2) -0.002(2) 0.006(2)
C12 0.120(4) 0.053(3) 0.042(3) 0.004(2) -0.015(3) 0.005(3)
C13 0.082(4) 0.052(3) 0.079(3) -0.010(3) -0.014(3) 0.020(3)
C14 0.0206(18) 0.0369(18) 0.0325(19) -0.0027(16) -0.0022(15) 0.0069(15)
C15 0.054(2) 0.040(2) 0.033(2) 0.0009(17) 0.0085(19) 0.0052(18)
C16 0.034(2) 0.046(2) 0.038(2) 0.0112(18) 0.0152(19) 0.0089(18)
C17 0.034(2) 0.039(2) 0.040(2) 0.0058(18) 0.0157(18) 0.0050(17)
C18 0.030(2) 0.0354(19) 0.037(2) 0.0059(17) 0.0134(18) 0.0000(16)
C19 0.040(2) 0.0355(19) 0.040(2) 0.0040(17) 0.0141(19) -0.0005(17)
C20 0.039(2) 0.0362(19) 0.046(2) -0.0015(18) 0.0143(19) 0.0016(17)
C21 0.044(3) 0.062(3) 0.057(3) -0.001(2) 0.022(2) 0.003(2)
C22 0.060(3) 0.049(2) 0.058(3) -0.010(2) 0.015(2) 0.006(2)
C23 0.052(3) 0.035(2) 0.057(3) 0.0023(19) 0.020(2) 0.0041(19)
C24 0.037(2) 0.037(2) 0.054(3) 0.010(2) 0.016(2) 0.0035(18)
N1 0.074(3) 0.0358(18) 0.045(2) 0.0038(16) -0.0033(19) 0.0086(17)
O1 0.062(2) 0.0397(15) 0.0485(17) 0.0144(13) 0.0029(15) -0.0017(14)
O2 0.0358(16) 0.0411(14) 0.0480(16) 0.0080(13) 0.0019(13) 0.0026(13)
O3 0.080(2) 0.0441(16) 0.0508(18) 0.0164(14) 0.0135(17) 0.0095(15)
S1 0.0856(10) 0.0542(7) 0.0539(7) -0.0104(6) -0.0182(7) 0.0213(7)
S2 0.1147(13) 0.0889(10) 0.0514(8) 0.0134(7) 0.0279(8) 0.0082(9)

loop_
_atom_type_symbol
_atom_type_description
_atom_type_scat_dispersion_real
_atom_type_scat_dispersion_imag
_atom_type_scat_source
C C 0.0033 0.0016 'International Tables Vol C Tables 4.2.6.8 and 6.1.1.4'
H H 0.0000 0.0000 'International Tables Vol C Tables 4.2.6.8 and 6.1.1.4'
N N 0.0061 0.0033 'International Tables Vol C Tables 4.2.6.8 and 6.1.1.4'
O O 0.0106 0.0060 'International Tables Vol C Tables 4.2.6.8 and 6.1.1.4'
S S 0.1246 0.1234 'International Tables Vol C Tables 4.2.6.8 and 6.1.1.4'

loop_
_geom_angle_atom_site_label_1
_geom_angle_atom_site_label_2
_geom_angle_atom_site_label_3
_geom_angle
C2 C1 C6 120.0(4)
C2 C1 S1 118.1(3)
C6 C1 S1 121.8(3)
C3 C2 C1 120.9(4)
C3 C2 H2 119.6
C1 C2 H2 119.6
C2 C3 C4 119.3(4)
C2 C3 H3 120.4
C4 C3 H3 120.4
C5 C4 C3 120.3(4)
C5 C4 H4 119.9
C3 C4 H4 119.9
C4 C5 C6 120.4(4)
C4 C5 H5 119.8
C6 C5 H5 119.8
C1 C6 C5 119.2(4)
C1 C6 N1 121.9(3)
C5 C6 N1 118.8(4)
C16 C7 C8 120.1(3)
C16 C7 S1 117.7(3)
C8 C7 S1 122.0(3)
N1 C8 C9 120.6(3)
N1 C8 C7 120.2(3)
C9 C8 C7 119.2(3)
C8 C9 C18 120.6(3)
C8 C9 C10 117.7(3)
C18 C9 C10 121.7(3)
O1 C10 O2 121.6(3)
O1 C10 C9 124.3(4)
O2 C10 C9 114.0(3)
O2 C11 H11A 109.5
O2 C11 H11B 109.5
H11A C11 H11B 109.5
O2 C11 H11C 109.5
H11A C11 H11C 109.5
H11B C11 H11C 109.5
C13 C12 S2 112.7(4)
C13 C12 H12 123.7
S2 C12 H12 123.7
C12 C13 C14 116.2(5)
C12 C13 H13 121.9
C14 C13 H13 121.9
C13 C14 C15 105.9(4)
C13 C14 H14 127.0
C15 C14 H14 127.0
C14 C15 C16 125.2(3)
C14 C15 S2 112.1(3)
C16 C15 S2 122.7(3)
C7 C16 C17 120.3(3)
C7 C16 C15 117.1(3)
C17 C16 C15 122.0(3)
C18 C17 C16 120.1(3)
C18 C17 C24 118.7(3)
C16 C17 C24 121.1(3)
C17 C18 C9 119.2(3)
C17 C18 C19 119.3(3)
C9 C18 C19 121.4(3)
C18 C19 C20 112.8(3)
C18 C19 H19A 109.0
C20 C19 H19A 109.0
C18 C19 H19B 109.0
C20 C19 H19B 109.0
H19A C19 H19B 107.8
C23 C20 C21 110.5(3)
C23 C20 C22 109.9(3)
C21 C20 C22 109.9(3)
C23 C20 C19 106.9(3)
C21 C20 C19 111.0(3)
C22 C20 C19 108.6(3)
C20 C21 H21A 109.5
C20 C21 H21B 109.5
H21A C21 H21B 109.5
C20 C21 H21C 109.5
H21A C21 H21C 109.5
H21B C21 H21C 109.5
C20 C22 H22A 109.5
C20 C22 H22B 109.5
H22A C22 H22B 109.5
C20 C22 H22C 109.5
H22A C22 H22C 109.5
H22B C22 H22C 109.5
C24 C23 C20 115.6(3)
C24 C23 H23A 108.4
C20 C23 H23A 108.4
C24 C23 H23B 108.4
C20 C23 H23B 108.4
H23A C23 H23B 107.4
O3 C24 C17 121.4(4)
O3 C24 C23 120.2(3)
C17 C24 C23 118.3(3)
C8 N1 C6 127.3(3)
C8 N1 H1 116.3
C6 N1 H1 116.3
C10 O2 C11 116.2(3)
C1 S1 C7 102.45(19)
C12 S2 C15 93.0(3)

loop_
_geom_bond_atom_site_label_1
_geom_bond_atom_site_label_2
_geom_bond_distance
C1 C2 1.378(5)
C1 C6 1.383(5)
C1 S1 1.755(4)
C2 C3 1.375(6)
C2 H2 0.9300
C3 C4 1.382(6)
C3 H3 0.9300
C4 C5 1.379(6)
C4 H4 0.9300
C5 C6 1.386(5)
C5 H5 0.9300
C6 N1 1.386(5)
C7 C16 1.393(5)
C7 C8 1.413(5)
C7 S1 1.764(4)
C8 N1 1.378(5)
C8 C9 1.409(5)
C9 C18 1.411(5)
C9 C10 1.483(5)
C10 O1 1.209(4)
C10 O2 1.322(4)
C11 O2 1.436(5)
C11 H11A 0.9600
C11 H11B 0.9600
C11 H11C 0.9600
C12 C13 1.317(8)
C12 S2 1.658(6)
C12 H12 0.9300
C13 C14 1.439(6)
C13 H13 0.9300
C14 C15 1.445(5)
C14 H14 0.9300
C15 C16 1.493(5)
C15 S2 1.688(4)
C16 C17 1.411(5)
C17 C18 1.402(5)
C17 C24 1.493(5)
C18 C19 1.509(5)
C19 C20 1.535(5)
C19 H19A 0.9700
C19 H19B 0.9700
C20 C23 1.520(5)
C20 C21 1.522(6)
C20 C22 1.526(5)
C21 H21A 0.9600
C21 H21B 0.9600
C21 H21C 0.9600
C22 H22A 0.9600
C22 H22B 0.9600
C22 H22C 0.9600
C23 C24 1.499(6)
C23 H23A 0.9700
C23 H23B 0.9700
C24 O3 1.219(4)
N1 H1 0.8600

loop_
_geom_hbond_atom_site_label_D
_geom_hbond_atom_site_label_H
_geom_hbond_atom_site_label_A
_geom_hbond_distance_DH
_geom_hbond_distance_HA
_geom_hbond_distance_DA
_geom_hbond_angle_DHA
N1 H1 O1 0.86 1.97 2.649(4) 135.6
